data_1509697
loop_
_publ_author_name
'Masse, R.'
'Trodjman, I.'
'Guitel, J.C.'

_publ_section_title
;
 Preparation chimique et structure cristalline des tellurites de sodium et
 d'argent: Na2 Te O3, Ag2 Te O3
;
_journal_name_full 'Materials Research Bulletin'
_journal_page_first 431
_journal_page_last 436
_journal_paper_doi 10.1016/0025-5408(80)90048-3
_journal_volume 15
_journal_year 1980
_chemical_formula_sum 'Ag2 O3 Te'
_chemical_name_systematic 'Ag2 (Te O3)'
_space_group_IT_number 14
_symmetry_space_group_name_Hall '-P 2yab'
_symmetry_space_group_name_H-M 'P 1 21/a 1'
_cell_angle_alpha 90
_cell_angle_beta 91.44
_cell_angle_gamma 90
_cell_formula_units_Z 4
_cell_length_a 7.004
_cell_length_b 10.547
_cell_length_c 4.917
_cell_volume 363.110
_citation_journal_id_ASTM MRBUAC
_cod_data_source_file silver2-3_159.cif
_cod_data_source_block Ag2O3Te1
_cod_original_cell_volume 363.1099
_cod_original_sg_symbol_Hall '-P 2ybc (z,y,-x)'
_cod_original_formula_sum 'Ag2 O3 Te1'
_cod_database_code 1509697

loop_
_symmetry_equiv_pos_as_xyz
x,y,z
-x+1/2,y+1/2,-z
-x,-y,-z
x-1/2,-y-1/2,z

loop_
_atom_site_label
_atom_site_type_symbol
_atom_site_fract_x
_atom_site_fract_y
_atom_site_fract_z
_atom_site_occupancy
_atom_site_U_iso_or_equiv
O3 O-2 0.134 0.1014 0.633 1 0.0
O2 O-2 0.178 0.4556 0.755 1 0.0
Te1 Te+4 0.14948 0.09048 0.2528 1 0.0
Ag2 Ag+1 0.4021 0.2456 0.7487 1 0.0
O1 O-2 0.329 0.2208 0.219 1 0.0
Ag1 Ag+1 0.1316 0.4166 0.2505 1 0.0
